data_7707459
loop_
_publ_author_name
'Holzner, Richard'
'Porzelt, Amelie'
'Karaca, Uhut S.'
'Kiefer, Fiona'
'Frisch, Philipp'
'Wendel, Daniel'
'Holthausen, Max C.'
'Inoue, Shigeyoshi'

_publ_section_title
;
 Imino(silyl)disilenes: application in versatile bond activation,
 reversible oxidation and thermal isomerization.
;
_journal_issue 25
_journal_name_full 'Dalton transactions (Cambridge, England : 2003)'
_journal_page_first 8785
_journal_page_last 8793
_journal_paper_doi 10.1039/d1dt01629f
_journal_volume 50
_journal_year 2021
_chemical_compound_source 'see text'
_chemical_formula_moiety 'C40 H84 N6 Si4'
_chemical_formula_sum 'C40 H84 N6 Si4'
_chemical_formula_weight 761.49
_space_group_IT_number 2
_space_group_name_Hall '-P 1'
_space_group_name_H-M_alt 'P -1'
_symmetry_cell_setting triclinic
_symmetry_Int_Tables_number 2
_symmetry_space_group_name_Hall '-P 1'
_symmetry_space_group_name_H-M 'P -1'
_atom_sites_solution_hydrogens mixed
_audit_update_record
;
2021-01-27 deposited with the CCDC.	2021-05-20 downloaded from the CCDC.
;
_cell_angle_alpha 80.983(2)
_cell_angle_beta 83.783(2)
_cell_angle_gamma 65.412(2)
_cell_formula_units_Z 2
_cell_length_a 10.6636(5)
_cell_length_b 12.0948(6)
_cell_length_c 21.0683(11)
_cell_measurement_reflns_used 9959
_cell_measurement_temperature 100
_cell_measurement_theta_max 31.2014
_cell_measurement_theta_min 2.5339
_cell_volume 2437.5(2)
_computing_cell_refinement 'SAINT (Bruker, 2017)'
_computing_data_collection 'APEX III Control Software (Bruker, 2016)'
_computing_data_reduction 'SAINT (Bruker, 2017)'
_computing_molecular_graphics 'PLATON (Spek, 2011)'
_computing_publication_material 'PLATON (Spek, 2011), enCIFer (Allen, 2014)'
_computing_structure_refinement 'SHELXL2014 (Sheldrick, 2014), SHELXLE (Huebschle, 2011)'
_computing_structure_solution 'SHELXT (Sheldrick, 2015)'
_diffrn_ambient_temperature 100
_diffrn_detector ' CMOS plate '
_diffrn_detector_area_resol_mean 16
_diffrn_measured_fraction_theta_full 0.997
_diffrn_measured_fraction_theta_max 0.997
_diffrn_measurement_device ' \k-geometry diffractometer '
_diffrn_measurement_device_type ' Bruker Photon CMOS '
_diffrn_measurement_method ' phi- and omega-rotation '
_diffrn_radiation_monochromator 'Helios optic'
_diffrn_radiation_probe x-ray
_diffrn_radiation_source 'IMS microsource'
_diffrn_radiation_type MoK\a
_diffrn_radiation_wavelength 0.71073
_diffrn_reflns_av_R_equivalents 0.0274
_diffrn_reflns_av_unetI/netI 0.0109
_diffrn_reflns_limit_h_max 12
_diffrn_reflns_limit_h_min -12
_diffrn_reflns_limit_k_max 14
_diffrn_reflns_limit_k_min -14
_diffrn_reflns_limit_l_max 25
_diffrn_reflns_limit_l_min -25
_diffrn_reflns_number 106589
_diffrn_reflns_reduction_process
;
;
_diffrn_reflns_theta_full 25.24
_diffrn_reflns_theta_max 25.35
_diffrn_reflns_theta_min 1.96
_exptl_absorpt_coefficient_mu 0.153
_exptl_absorpt_correction_T_max 0.7463
_exptl_absorpt_correction_T_min 0.7234
_exptl_absorpt_correction_type multi-scan
_exptl_absorpt_process_details 'SADABS 2016/2, Bruker, 2016'
_exptl_crystal_colour 'clear colorless'
_exptl_crystal_density_diffrn 1.038
_exptl_crystal_density_method 'Not Measured'
_exptl_crystal_description fragment
_exptl_crystal_F_000 844
_exptl_crystal_recrystallization_method 'Re-crystallisation from solvent'
_exptl_crystal_size_max 0.487
_exptl_crystal_size_mid 0.333
_exptl_crystal_size_min 0.266
_refine_diff_density_max 0.305
_refine_diff_density_min -0.200
_refine_diff_density_rms 0.034
_refine_ls_extinction_method none
_refine_ls_goodness_of_fit_ref 1.046
_refine_ls_hydrogen_treatment mixed
_refine_ls_matrix_type full
_refine_ls_number_parameters 485
_refine_ls_number_reflns 8902
_refine_ls_number_restraints 0
_refine_ls_restrained_S_all 1.046
_refine_ls_R_factor_all 0.0302
_refine_ls_R_factor_gt 0.0281
_refine_ls_shift/su_max 0.001
_refine_ls_shift/su_mean 0.000
_refine_ls_structure_factor_coef Fsqd
_refine_ls_weighting_details 'W=1/[\S^2^(FO^2^)+(0.0260P)^2^+1.2312P] WHERE P=(FO^2^+2FC^2^)/3'
_refine_ls_weighting_scheme calc
_refine_ls_wR_factor_gt 0.0694
_refine_ls_wR_factor_ref 0.0714
_reflns_number_gt 8372
_reflns_number_total 8902
_reflns_threshold_expression I>2\s(I)
_cod_data_source_file d1dt01629f2.cif
_cod_data_source_block compound_4
_cod_depositor_comments 'Adding full bibliography for 7707458--7707464.cif.'
_cod_database_code 7707459

loop_
_space_group_symop_id
_space_group_symop_operation_xyz
1 x,y,z
2 -x,-y,-z

loop_
_atom_site_aniso_label
_atom_site_aniso_U_11
_atom_site_aniso_U_22
_atom_site_aniso_U_33
_atom_site_aniso_U_23
_atom_site_aniso_U_13
_atom_site_aniso_U_12
Si1 0.0135(2) 0.0139(2) 0.0115(1) -0.0028(1) -0.0002(1) -0.0051(1)
Si2 0.0151(2) 0.0139(2) 0.0114(2) -0.0026(1) -0.0005(1) -0.0055(1)
Si3 0.0215(2) 0.0163(2) 0.0121(2) -0.0033(1) -0.0017(1) -0.0082(1)
Si4 0.0204(2) 0.0169(2) 0.0130(2) -0.0021(1) -0.0036(1) -0.0039(1)
N1 0.0168(5) 0.0166(5) 0.0149(5) -0.0023(4) -0.0004(4) -0.0068(4)
N2 0.0203(5) 0.0192(5) 0.0194(5) -0.0006(4) -0.0003(4) -0.0106(4)
N3 0.0199(5) 0.0146(5) 0.0163(5) -0.0022(4) -0.0012(4) -0.0053(4)
N4 0.0176(5) 0.0179(5) 0.0149(5) -0.0048(4) 0.0001(4) -0.0059(4)
N5 0.0243(5) 0.0180(5) 0.0161(5) -0.0065(4) 0.0009(4) -0.0062(4)
N6 0.0185(5) 0.0198(5) 0.0182(5) -0.0038(4) 0.0036(4) -0.0043(4)
C1 0.0172(6) 0.0177(6) 0.0113(5) -0.0032(4) -0.0005(4) -0.0075(5)
C2 0.0346(7) 0.0199(6) 0.0237(6) 0.0007(5) -0.0033(5) -0.0168(6)
C3 0.0330(7) 0.0153(6) 0.0211(6) -0.0008(5) -0.0049(5) -0.0099(5)
C4 0.0181(6) 0.0288(7) 0.0217(6) -0.0016(5) 0.0016(5) -0.0124(5)
C5 0.0297(7) 0.0436(8) 0.0355(8) 0.0008(6) 0.0035(6) -0.0239(7)
C6 0.0242(7) 0.0333(7) 0.0230(6) -0.0068(5) 0.0065(5) -0.0121(6)
C7 0.0201(6) 0.0377(8) 0.0269(7) -0.0004(6) -0.0030(5) -0.0135(6)
C8 0.0165(6) 0.0210(6) 0.0179(6) -0.0017(5) -0.0006(4) -0.0030(5)
C9 0.0253(7) 0.0261(7) 0.0377(8) -0.0039(6) -0.0014(6) 0.0009(6)
C10 0.0207(6) 0.0401(8) 0.0190(6) 0.0015(6) 0.0021(5) -0.0049(6)
C11 0.0208(6) 0.0327(7) 0.0280(7) -0.0057(6) -0.0034(5) -0.0103(6)
C12 0.0309(7) 0.0216(6) 0.0147(6) -0.0025(5) -0.0038(5) -0.0097(5)
C13 0.0270(6) 0.0268(6) 0.0197(6) -0.0040(5) -0.0047(5) -0.0159(5)
C14 0.0492(9) 0.0543(10) 0.0301(8) -0.0054(7) -0.0108(7) -0.0363(8)
C15 0.0212(7) 0.0347(7) 0.0403(8) -0.0060(6) -0.0008(6) -0.0130(6)
C16 0.0339(7) 0.0320(7) 0.0282(7) -0.0007(6) -0.0024(6) -0.0212(6)
C17 0.0305(7) 0.0183(6) 0.0160(6) -0.0056(5) -0.0011(5) -0.0069(5)
C18 0.0338(8) 0.0313(7) 0.0306(7) -0.0141(6) 0.0141(6) -0.0098(6)
C19 0.0309(7) 0.0263(7) 0.0244(7) -0.0023(5) -0.0054(5) -0.0032(6)
C20 0.0511(9) 0.0223(7) 0.0255(7) -0.0104(5) -0.0088(6) -0.0064(6)
C21 0.0192(6) 0.0176(6) 0.0109(5) -0.0009(4) -0.0022(4) -0.0057(5)
C22 0.0325(7) 0.0192(6) 0.0184(6) -0.0072(5) 0.0028(5) -0.0017(5)
C23 0.0240(6) 0.0227(6) 0.0226(6) -0.0055(5) 0.0055(5) 0.0003(5)
C24 0.0337(7) 0.0257(7) 0.0222(6) -0.0090(5) 0.0003(5) -0.0164(6)
C25 0.0633(11) 0.0392(9) 0.0501(10) -0.0260(8) 0.0169(8) -0.0329(8)
C26 0.0369(8) 0.0355(7) 0.0258(7) -0.0110(6) 0.0059(6) -0.0235(6)
C27 0.0424(9) 0.0565(10) 0.0387(9) 0.0001(7) -0.0164(7) -0.0289(8)
C28 0.0197(6) 0.0290(7) 0.0245(6) -0.0034(5) 0.0056(5) -0.0117(5)
C29 0.0260(7) 0.0451(9) 0.0462(9) -0.0078(7) 0.0148(6) -0.0151(7)
C30 0.0323(7) 0.0267(7) 0.0222(6) -0.0005(5) 0.0054(5) -0.0140(6)
C31 0.0228(7) 0.0402(8) 0.0295(7) -0.0041(6) -0.0027(5) -0.0166(6)
C32 0.0361(7) 0.0251(6) 0.0163(6) -0.0039(5) -0.0062(5) -0.0067(6)
C33 0.0314(7) 0.0168(6) 0.0177(6) -0.0006(5) -0.0029(5) -0.0050(5)
C34 0.0436(8) 0.0220(6) 0.0227(7) -0.0001(5) 0.0031(6) -0.0147(6)
C35 0.0455(9) 0.0217(7) 0.0300(7) 0.0027(6) -0.0098(6) -0.0021(6)
C36 0.0406(8) 0.0217(6) 0.0230(7) -0.0056(5) -0.0002(6) -0.0117(6)
C37 0.0193(6) 0.0322(7) 0.0228(6) -0.0034(5) -0.0072(5) -0.0068(5)
C38 0.0290(7) 0.0423(8) 0.0343(8) 0.0019(6) -0.0092(6) -0.0210(6)
C39 0.0280(7) 0.0474(9) 0.0372(8) -0.0023(7) -0.0164(6) -0.0083(7)
C40 0.0219(7) 0.0512(9) 0.0314(7) -0.0126(7) 0.0025(6) -0.0117(6)

loop_
_atom_site_label
_atom_site_type_symbol
_atom_site_thermal_displace_type
_atom_site_fract_x
_atom_site_fract_y
_atom_site_fract_z
_atom_site_occupancy
_atom_site_U_iso_or_equiv
_atom_site_calc_flag
_atom_site_refinement_flags
_atom_site_disorder_assembly
_atom_site_disorder_group
Si1 Si Uani 0.36499(3) 0.69197(3) 0.31014(2) 1.000 0.0130(1) d . . .
Si2 Si Uani 0.40279(3) 0.74195(3) 0.19599(2) 1.000 0.0135(1) d . . .
Si3 Si Uani 0.42888(3) 0.78534(3) 0.38683(2) 1.000 0.0162(1) d . . .
Si4 Si Uani 0.21477(3) 0.88268(3) 0.13202(2) 1.000 0.0178(1) d . . .
N1 N Uani 0.43626(10) 0.53998(9) 0.33298(4) 1.000 0.0161(3) d . . .
N2 N Uani 0.33965(10) 0.39104(9) 0.37622(5) 1.000 0.0190(3) d . . .
N3 N Uani 0.56356(10) 0.32379(9) 0.35115(5) 1.000 0.0175(3) d . . .
N4 N Uani 0.47596(10) 0.61570(9) 0.15817(4) 1.000 0.0170(3) d . . .
N5 N Uani 0.57032(11) 0.42006(9) 0.12088(5) 1.000 0.0199(3) d . . .
N6 N Uani 0.70467(10) 0.52085(9) 0.10683(5) 1.000 0.0202(3) d . . .
C1 C Uani 0.44296(12) 0.43204(10) 0.35166(5) 1.000 0.0151(3) d . . .
C2 C Uani 0.39729(14) 0.26383(11) 0.38726(6) 1.000 0.0244(4) d . . .
C3 C Uani 0.53190(14) 0.22346(11) 0.37237(6) 1.000 0.0230(4) d . . .
C4 C Uani 0.19144(12) 0.46893(12) 0.38961(6) 1.000 0.0223(4) d . . .
C5 C Uani 0.11715(15) 0.38831(14) 0.42146(7) 1.000 0.0343(4) d . . .
C6 C Uani 0.18010(14) 0.55797(13) 0.43620(6) 1.000 0.0269(4) d . . .
C7 C Uani 0.12467(13) 0.53527(13) 0.32634(6) 1.000 0.0279(4) d . . .
C8 C Uani 0.70588(12) 0.31649(11) 0.33438(6) 1.000 0.0201(3) d . . .
C9 C Uani 0.80841(14) 0.18252(13) 0.34144(7) 1.000 0.0336(4) d . . .
C10 C Uani 0.71577(14) 0.37232(13) 0.26490(6) 1.000 0.0300(4) d . . .
C11 C Uani 0.74018(13) 0.38387(13) 0.38070(6) 1.000 0.0270(4) d . . .
C12 C Uani 0.47894(14) 0.66694(11) 0.46000(6) 1.000 0.0225(4) d . . .
C13 C Uani 0.58775(13) 0.82201(12) 0.36047(6) 1.000 0.0224(3) d . . .
C14 C Uani 0.64501(17) 0.85226(16) 0.41639(7) 1.000 0.0386(5) d . . .
C15 C Uani 0.70152(14) 0.70615(13) 0.33680(7) 1.000 0.0314(4) d . . .
C16 C Uani 0.56034(15) 0.92738(13) 0.30545(6) 1.000 0.0290(4) d . . .
C17 C Uani 0.26793(13) 0.92276(11) 0.41299(6) 1.000 0.0222(4) d . . .
C18 C Uani 0.15736(15) 0.87730(13) 0.44283(7) 1.000 0.0331(4) d . . .
C19 C Uani 0.20587(14) 1.02045(12) 0.35618(6) 1.000 0.0298(4) d . . .
C20 C Uani 0.30038(17) 0.98355(12) 0.46424(7) 1.000 0.0344(4) d . . .
C21 C Uani 0.57386(12) 0.52990(10) 0.13163(5) 1.000 0.0165(3) d . . .
C22 C Uani 0.69454(14) 0.34889(12) 0.09089(6) 1.000 0.0261(4) d . . .
C23 C Uani 0.77560(14) 0.40914(12) 0.08283(6) 1.000 0.0266(3) d . . .
C24 C Uani 0.44799(14) 0.38929(12) 0.13187(6) 1.000 0.0252(4) d . . .
C25 C Uani 0.49038(19) 0.25756(15) 0.11882(8) 1.000 0.0460(6) d . . .
C26 C Uani 0.39193(15) 0.39831(13) 0.20152(6) 1.000 0.0295(4) d . . .
C27 C Uani 0.33949(17) 0.47673(16) 0.08537(8) 1.000 0.0424(5) d . . .
C28 C Uani 0.75921(13) 0.61618(12) 0.10479(6) 1.000 0.0243(4) d . . .
C29 C Uani 0.90136(15) 0.57531(15) 0.06940(8) 1.000 0.0400(5) d . . .
C30 C Uani 0.66326(14) 0.73423(12) 0.06680(6) 1.000 0.0272(4) d . . .
C31 C Uani 0.77448(14) 0.63314(13) 0.17329(6) 1.000 0.0295(4) d . . .
C32 C Uani 0.25023(15) 0.82732(12) 0.05012(6) 1.000 0.0272(4) d . . .
C33 C Uani 0.22095(14) 1.04144(11) 0.11879(6) 1.000 0.0236(4) d . . .
C34 C Uani 0.35449(15) 1.03097(12) 0.07901(6) 1.000 0.0297(4) d . . .
C35 C Uani 0.09827(16) 1.13837(13) 0.08161(7) 1.000 0.0364(4) d . . .
C36 C Uani 0.22334(15) 1.08650(12) 0.18270(6) 1.000 0.0285(4) d . . .
C37 C Uani 0.03818(13) 0.88363(12) 0.16280(6) 1.000 0.0255(4) d . . .
C38 C Uani 0.06042(15) 0.74929(14) 0.18234(7) 1.000 0.0332(4) d . . .
C39 C Uani -0.06992(15) 0.93847(15) 0.11072(7) 1.000 0.0391(5) d . . .
C40 C Uani -0.02145(14) 0.95309(15) 0.22160(7) 1.000 0.0353(4) d . . .
H1 H Uiso 0.2175(14) 0.7462(12) 0.3185(7) 1.000 0.022(3) d . . .
H2 H Uiso 0.4846(14) 0.8099(13) 0.1923(7) 1.000 0.023(3) d . . .
H3 H Uiso 0.59567 0.14004 0.37569 1.000 0.0280 c RU . .
H4 H Uiso 0.34854 0.21403 0.40286 1.000 0.0290 c RU . .
H5A H Uiso 0.01995 0.44011 0.43091 1.000 0.0510 c RU . .
H5B H Uiso 0.16089 0.34280 0.46157 1.000 0.0510 c RU . .
H5C H Uiso 0.12312 0.33050 0.39227 1.000 0.0510 c RU . .
H6A H Uiso 0.08278 0.61183 0.44372 1.000 0.0400 c RU . .
H6B H Uiso 0.23123 0.60747 0.41768 1.000 0.0400 c RU . .
H6C H Uiso 0.21899 0.51171 0.47710 1.000 0.0400 c RU . .
H7A H Uiso 0.02868 0.59104 0.33511 1.000 0.0420 c RU . .
H7B H Uiso 0.12683 0.47516 0.29951 1.000 0.0420 c RU . .
H7C H Uiso 0.17555 0.58225 0.30370 1.000 0.0420 c RU . .
H9A H Uiso 0.90192 0.17762 0.32981 1.000 0.0500 c RU . .
H9B H Uiso 0.78491 0.13795 0.31294 1.000 0.0500 c RU . .
H9C H Uiso 0.80425 0.14594 0.38612 1.000 0.0500 c RU . .
H10A H Uiso 0.80768 0.37251 0.25525 1.000 0.0450 c RU . .
H10B H Uiso 0.64558 0.45660 0.25892 1.000 0.0450 c RU . .
H10C H Uiso 0.70042 0.32373 0.23588 1.000 0.0450 c RU . .
H11A H Uiso 0.83275 0.38163 0.36943 1.000 0.0400 c RU . .
H11B H Uiso 0.73741 0.34406 0.42477 1.000 0.0400 c RU . .
H11C H Uiso 0.67244 0.46922 0.37769 1.000 0.0400 c RU . .
H12A H Uiso 0.47903 0.70638 0.49723 1.000 0.0340 c RU . .
H12B H Uiso 0.57138 0.60375 0.45217 1.000 0.0340 c RU . .
H12C H Uiso 0.41238 0.62922 0.46861 1.000 0.0340 c RU . .
H14A H Uiso 0.73358 0.85688 0.40242 1.000 0.0580 c RU . .
H14B H Uiso 0.65842 0.78798 0.45290 1.000 0.0580 c RU . .
H14C H Uiso 0.57946 0.93117 0.42943 1.000 0.0580 c RU . .
H15A H Uiso 0.77995 0.72435 0.31786 1.000 0.0470 c RU . .
H15B H Uiso 0.66537 0.67887 0.30429 1.000 0.0470 c RU . .
H15C H Uiso 0.73185 0.64129 0.37314 1.000 0.0470 c RU . .
H16A H Uiso 0.64675 0.93612 0.29133 1.000 0.0430 c RU . .
H16B H Uiso 0.49290 1.00373 0.32052 1.000 0.0430 c RU . .
H16C H Uiso 0.52388 0.90961 0.26936 1.000 0.0430 c RU . .
H18A H Uiso 0.07547 0.94652 0.45658 1.000 0.0500 c RU . .
H18B H Uiso 0.19385 0.81608 0.48010 1.000 0.0500 c RU . .
H18C H Uiso 0.13219 0.84029 0.41083 1.000 0.0500 c RU . .
H19A H Uiso 0.12359 1.08766 0.37139 1.000 0.0450 c RU . .
H19B H Uiso 0.18025 0.98411 0.32402 1.000 0.0450 c RU . .
H19C H Uiso 0.27404 1.05211 0.33678 1.000 0.0450 c RU . .
H20A H Uiso 0.21476 1.04746 0.47942 1.000 0.0520 c RU . .
H20B H Uiso 0.36456 1.02020 0.44543 1.000 0.0520 c RU . .
H20C H Uiso 0.34251 0.92172 0.50050 1.000 0.0520 c RU . .
H22 H Uiso 0.71745 0.27043 0.07830 1.000 0.0310 c RU . .
H23 H Uiso 0.86669 0.38076 0.06387 1.000 0.0320 c RU . .
H25A H Uiso 0.41128 0.23524 0.12833 1.000 0.0690 c RU . .
H25B H Uiso 0.56591 0.20234 0.14623 1.000 0.0690 c RU . .
H25C H Uiso 0.52117 0.25051 0.07351 1.000 0.0690 c RU . .
H26A H Uiso 0.30766 0.38331 0.20691 1.000 0.0440 c RU . .
H26B H Uiso 0.37085 0.48038 0.21223 1.000 0.0440 c RU . .
H26C H Uiso 0.46127 0.33702 0.23015 1.000 0.0440 c RU . .
H27A H Uiso 0.25851 0.45676 0.09098 1.000 0.0640 c RU . .
H27B H Uiso 0.37791 0.46858 0.04108 1.000 0.0640 c RU . .
H27C H Uiso 0.31222 0.56111 0.09411 1.000 0.0640 c RU . .
H29A H Uiso 0.93654 0.63883 0.06766 1.000 0.0600 c RU . .
H29B H Uiso 0.89332 0.56218 0.02555 1.000 0.0600 c RU . .
H29C H Uiso 0.96518 0.49876 0.09233 1.000 0.0600 c RU . .
H30A H Uiso 0.69732 0.79818 0.06625 1.000 0.0410 c RU . .
H30B H Uiso 0.57005 0.76072 0.08717 1.000 0.0410 c RU . .
H30C H Uiso 0.66079 0.71959 0.02259 1.000 0.0410 c RU . .
H31A H Uiso 0.79592 0.70469 0.17244 1.000 0.0440 c RU . .
H31B H Uiso 0.84937 0.55996 0.19289 1.000 0.0440 c RU . .
H31C H Uiso 0.68796 0.64569 0.19857 1.000 0.0440 c RU . .
H32A H Uiso 0.20256 0.89591 0.01768 1.000 0.0410 c RU . .
H32B H Uiso 0.21670 0.76301 0.05071 1.000 0.0410 c RU . .
H32C H Uiso 0.34981 0.79434 0.03955 1.000 0.0410 c RU . .
H34A H Uiso 0.35825 1.11158 0.07055 1.000 0.0440 c RU . .
H34B H Uiso 0.35564 1.00149 0.03810 1.000 0.0440 c RU . .
H34C H Uiso 0.43457 0.97318 0.10306 1.000 0.0440 c RU . .
H35A H Uiso 0.11094 1.21509 0.07169 1.000 0.0550 c RU . .
H35B H Uiso 0.01266 1.15246 0.10792 1.000 0.0550 c RU . .
H35C H Uiso 0.09292 1.10943 0.04148 1.000 0.0550 c RU . .
H36A H Uiso 0.23035 1.16579 0.17399 1.000 0.0430 c RU . .
H36B H Uiso 0.30301 1.02688 0.20640 1.000 0.0430 c RU . .
H36C H Uiso 0.13818 1.09559 0.20847 1.000 0.0430 c RU . .
H38A H Uiso -0.02586 0.74564 0.20161 1.000 0.0500 c RU . .
H38B H Uiso 0.13253 0.71060 0.21370 1.000 0.0500 c RU . .
H38C H Uiso 0.08877 0.70587 0.14421 1.000 0.0500 c RU . .
H39A H Uiso -0.15572 0.93129 0.12793 1.000 0.0590 c RU . .
H39B H Uiso -0.03459 0.89388 0.07312 1.000 0.0590 c RU . .
H39C H Uiso -0.08811 1.02506 0.09803 1.000 0.0590 c RU . .
H40A H Uiso -0.10575 0.94270 0.23842 1.000 0.0530 c RU . .
H40B H Uiso -0.04320 1.04036 0.20897 1.000 0.0530 c RU . .
H40C H Uiso 0.04653 0.92054 0.25495 1.000 0.0530 c RU . .

loop_
_atom_type_symbol
_atom_type_description
_atom_type_scat_dispersion_real
_atom_type_scat_dispersion_imag
_atom_type_scat_source
C C 0.0033 0.0016 ' International Tables Vol C Tables 4.2.6.8 and 6.1.1.4'
H H 0.0000 0.0000 ' International Tables Vol C Tables 4.2.6.8 and 6.1.1.4'
N N 0.0061 0.0033 ' International Tables Vol C Tables 4.2.6.8 and 6.1.1.4'
Si Si 0.0817 0.0704 ' International Tables Vol C Tables 4.2.6.8 and 6.1.1.4'

loop_
_geom_angle_atom_site_label_1
_geom_angle_atom_site_label_2
_geom_angle_atom_site_label_3
_geom_angle
_geom_angle_site_symmetry_1
_geom_angle_site_symmetry_2
_geom_angle_site_symmetry_3
_geom_angle_publ_flag
Si2 Si1 Si3 120.40(2) . . . yes
Si2 Si1 N1 111.91(4) . . . yes
Si3 Si1 N1 106.59(4) . . . yes
Si1 Si2 Si4 120.40(2) . . . yes
Si1 Si2 N4 111.78(4) . . . yes
Si4 Si2 N4 105.72(4) . . . yes
Si1 Si3 C12 105.30(4) . . . yes
Si1 Si3 C13 114.81(4) . . . yes
Si1 Si3 C17 109.12(5) . . . yes
C12 Si3 C13 106.20(6) . . . yes
C12 Si3 C17 106.46(6) . . . yes
C13 Si3 C17 114.18(6) . . . yes
Si2 Si4 C32 106.04(5) . . . yes
Si2 Si4 C33 109.32(5) . . . yes
Si2 Si4 C37 114.11(4) . . . yes
C32 Si4 C33 106.11(6) . . . yes
C32 Si4 C37 106.06(7) . . . yes
C33 Si4 C37 114.48(6) . . . yes
Si3 Si1 H1 101.1(6) . . . no
N1 Si1 H1 113.9(6) . . . no
Si2 Si1 H1 102.7(6) . . . no
N4 Si2 H2 113.9(6) . . . no
Si1 Si2 H2 104.3(6) . . . no
Si4 Si2 H2 100.5(6) . . . no
Si1 N1 C1 158.63(11) . . . yes
C1 N2 C2 109.38(11) . . . yes
C1 N2 C4 126.57(10) . . . yes
C2 N2 C4 124.05(11) . . . yes
C1 N3 C3 109.74(11) . . . yes
C1 N3 C8 125.68(10) . . . yes
C3 N3 C8 124.48(11) . . . yes
Si2 N4 C21 156.42(11) . . . yes
C21 N5 C22 109.53(12) . . . yes
C21 N5 C24 125.78(11) . . . yes
C22 N5 C24 124.29(11) . . . yes
C23 N6 C28 124.76(12) . . . yes
C21 N6 C23 109.44(11) . . . yes
C21 N6 C28 125.78(10) . . . yes
N1 C1 N2 130.91(12) . . . yes
N2 C1 N3 103.79(9) . . . yes
N1 C1 N3 125.30(12) . . . yes
N2 C2 C3 108.64(12) . . . yes
N3 C3 C2 108.42(11) . . . yes
N2 C4 C7 109.15(10) . . . yes
N2 C4 C5 109.74(11) . . . yes
N2 C4 C6 109.21(11) . . . yes
C6 C4 C7 112.13(11) . . . no
C5 C4 C6 108.19(11) . . . no
C5 C4 C7 108.40(12) . . . no
N3 C8 C9 109.45(11) . . . yes
N3 C8 C11 108.68(10) . . . yes
C9 C8 C10 108.66(11) . . . no
N3 C8 C10 110.04(11) . . . yes
C10 C8 C11 110.96(11) . . . no
C9 C8 C11 109.03(11) . . . no
Si3 C13 C16 113.33(10) . . . yes
Si3 C13 C15 107.08(10) . . . yes
Si3 C13 C14 112.62(10) . . . yes
C15 C13 C16 108.06(11) . . . no
C14 C13 C15 107.13(12) . . . no
C14 C13 C16 108.35(12) . . . no
C18 C17 C19 107.90(12) . . . no
Si3 C17 C18 108.96(9) . . . yes
Si3 C17 C19 112.12(9) . . . yes
Si3 C17 C20 111.80(10) . . . yes
C18 C17 C20 107.44(11) . . . no
C19 C17 C20 108.44(10) . . . no
N4 C21 N5 125.39(12) . . . yes
N5 C21 N6 104.11(10) . . . yes
N4 C21 N6 130.50(11) . . . yes
N5 C22 C23 108.46(12) . . . yes
N6 C23 C22 108.47(13) . . . yes
N5 C24 C26 110.90(12) . . . yes
N5 C24 C25 109.13(13) . . . yes
C25 C24 C27 109.79(13) . . . no
N5 C24 C27 108.00(12) . . . yes
C25 C24 C26 107.81(12) . . . no
C26 C24 C27 111.19(13) . . . no
N6 C28 C31 109.25(11) . . . yes
N6 C28 C29 109.67(11) . . . yes
N6 C28 C30 109.06(12) . . . yes
C29 C28 C31 108.66(13) . . . no
C30 C28 C31 112.66(11) . . . no
C29 C28 C30 107.49(11) . . . no
C34 C33 C35 108.03(11) . . . no
C34 C33 C36 108.04(12) . . . no
Si4 C33 C34 108.15(9) . . . yes
Si4 C33 C35 112.22(11) . . . yes
Si4 C33 C36 111.81(9) . . . yes
C35 C33 C36 108.44(11) . . . no
C39 C37 C40 108.26(12) . . . no
Si4 C37 C38 106.64(10) . . . yes
Si4 C37 C39 112.83(10) . . . yes
Si4 C37 C40 112.75(10) . . . yes
C38 C37 C39 107.57(12) . . . no
C38 C37 C40 108.58(11) . . . no
N2 C2 H4 126.00 . . . no
C3 C2 H4 126.00 . . . no
N3 C3 H3 126.00 . . . no
C2 C3 H3 126.00 . . . no
C4 C5 H5A 109.00 . . . no
C4 C5 H5B 109.00 . . . no
C4 C5 H5C 109.00 . . . no
H5A C5 H5B 109.00 . . . no
H5A C5 H5C 109.00 . . . no
H5B C5 H5C 109.00 . . . no
C4 C6 H6A 109.00 . . . no
C4 C6 H6B 109.00 . . . no
C4 C6 H6C 109.00 . . . no
H6A C6 H6B 109.00 . . . no
H6A C6 H6C 109.00 . . . no
H6B C6 H6C 109.00 . . . no
C4 C7 H7A 109.00 . . . no
C4 C7 H7B 109.00 . . . no
C4 C7 H7C 109.00 . . . no
H7A C7 H7B 109.00 . . . no
H7A C7 H7C 109.00 . . . no
H7B C7 H7C 109.00 . . . no
C8 C9 H9A 109.00 . . . no
C8 C9 H9B 109.00 . . . no
C8 C9 H9C 109.00 . . . no
H9A C9 H9B 109.00 . . . no
H9A C9 H9C 109.00 . . . no
H9B C9 H9C 109.00 . . . no
C8 C10 H10A 109.00 . . . no
C8 C10 H10B 109.00 . . . no
C8 C10 H10C 109.00 . . . no
H10A C10 H10B 109.00 . . . no
H10A C10 H10C 109.00 . . . no
H10B C10 H10C 109.00 . . . no
C8 C11 H11A 109.00 . . . no
C8 C11 H11B 109.00 . . . no
C8 C11 H11C 109.00 . . . no
H11A C11 H11B 109.00 . . . no
H11A C11 H11C 109.00 . . . no
H11B C11 H11C 109.00 . . . no
Si3 C12 H12A 109.00 . . . no
Si3 C12 H12B 109.00 . . . no
Si3 C12 H12C 109.00 . . . no
H12A C12 H12B 109.00 . . . no
H12A C12 H12C 109.00 . . . no
H12B C12 H12C 109.00 . . . no
C13 C14 H14A 109.00 . . . no
C13 C14 H14B 109.00 . . . no
C13 C14 H14C 109.00 . . . no
H14A C14 H14B 109.00 . . . no
H14A C14 H14C 109.00 . . . no
H14B C14 H14C 109.00 . . . no
C13 C15 H15A 109.00 . . . no
C13 C15 H15B 109.00 . . . no
C13 C15 H15C 109.00 . . . no
H15A C15 H15B 109.00 . . . no
H15A C15 H15C 109.00 . . . no
H15B C15 H15C 109.00 . . . no
C13 C16 H16A 109.00 . . . no
C13 C16 H16B 109.00 . . . no
C13 C16 H16C 109.00 . . . no
H16A C16 H16B 109.00 . . . no
H16A C16 H16C 109.00 . . . no
H16B C16 H16C 109.00 . . . no
C17 C18 H18A 109.00 . . . no
C17 C18 H18B 109.00 . . . no
C17 C18 H18C 109.00 . . . no
H18A C18 H18B 109.00 . . . no
H18A C18 H18C 109.00 . . . no
H18B C18 H18C 109.00 . . . no
C17 C19 H19A 109.00 . . . no
C17 C19 H19B 109.00 . . . no
C17 C19 H19C 109.00 . . . no
H19A C19 H19B 109.00 . . . no
H19A C19 H19C 109.00 . . . no
H19B C19 H19C 109.00 . . . no
C17 C20 H20A 109.00 . . . no
C17 C20 H20B 109.00 . . . no
C17 C20 H20C 109.00 . . . no
H20A C20 H20B 109.00 . . . no
H20A C20 H20C 109.00 . . . no
H20B C20 H20C 109.00 . . . no
N5 C22 H22 126.00 . . . no
C23 C22 H22 126.00 . . . no
N6 C23 H23 126.00 . . . no
C22 C23 H23 126.00 . . . no
C24 C25 H25A 109.00 . . . no
C24 C25 H25B 109.00 . . . no
C24 C25 H25C 109.00 . . . no
H25A C25 H25B 109.00 . . . no
H25A C25 H25C 109.00 . . . no
H25B C25 H25C 109.00 . . . no
C24 C26 H26A 109.00 . . . no
C24 C26 H26B 109.00 . . . no
C24 C26 H26C 109.00 . . . no
H26A C26 H26B 109.00 . . . no
H26A C26 H26C 109.00 . . . no
H26B C26 H26C 109.00 . . . no
C24 C27 H27A 109.00 . . . no
C24 C27 H27B 109.00 . . . no
C24 C27 H27C 109.00 . . . no
H27A C27 H27B 109.00 . . . no
H27A C27 H27C 109.00 . . . no
H27B C27 H27C 109.00 . . . no
C28 C29 H29A 109.00 . . . no
C28 C29 H29B 109.00 . . . no
C28 C29 H29C 109.00 . . . no
H29A C29 H29B 109.00 . . . no
H29A C29 H29C 109.00 . . . no
H29B C29 H29C 109.00 . . . no
C28 C30 H30A 109.00 . . . no
C28 C30 H30B 109.00 . . . no
C28 C30 H30C 109.00 . . . no
H30A C30 H30B 109.00 . . . no
H30A C30 H30C 109.00 . . . no
H30B C30 H30C 109.00 . . . no
C28 C31 H31A 109.00 . . . no
C28 C31 H31B 109.00 . . . no
C28 C31 H31C 109.00 . . . no
H31A C31 H31B 109.00 . . . no
H31A C31 H31C 109.00 . . . no
H31B C31 H31C 109.00 . . . no
Si4 C32 H32A 109.00 . . . no
Si4 C32 H32B 109.00 . . . no
Si4 C32 H32C 109.00 . . . no
H32A C32 H32B 109.00 . . . no
H32A C32 H32C 109.00 . . . no
H32B C32 H32C 109.00 . . . no
C33 C34 H34A 109.00 . . . no
C33 C34 H34B 109.00 . . . no
C33 C34 H34C 109.00 . . . no
H34A C34 H34B 109.00 . . . no
H34A C34 H34C 109.00 . . . no
H34B C34 H34C 109.00 . . . no
C33 C35 H35A 109.00 . . . no
C33 C35 H35B 109.00 . . . no
C33 C35 H35C 109.00 . . . no
H35A C35 H35B 109.00 . . . no
H35A C35 H35C 109.00 . . . no
H35B C35 H35C 109.00 . . . no
C33 C36 H36A 109.00 . . . no
C33 C36 H36B 109.00 . . . no
C33 C36 H36C 109.00 . . . no
H36A C36 H36B 109.00 . . . no
H36A C36 H36C 109.00 . . . no
H36B C36 H36C 109.00 . . . no
C37 C38 H38A 109.00 . . . no
C37 C38 H38B 109.00 . . . no
C37 C38 H38C 109.00 . . . no
H38A C38 H38B 109.00 . . . no
H38A C38 H38C 109.00 . . . no
H38B C38 H38C 109.00 . . . no
C37 C39 H39A 109.00 . . . no
C37 C39 H39B 109.00 . . . no
C37 C39 H39C 109.00 . . . no
H39A C39 H39B 109.00 . . . no
H39A C39 H39C 109.00 . . . no
H39B C39 H39C 109.00 . . . no
C37 C40 H40A 109.00 . . . no
C37 C40 H40B 109.00 . . . no
C37 C40 H40C 109.00 . . . no
H40A C40 H40B 109.00 . . . no
H40A C40 H40C 109.00 . . . no
H40B C40 H40C 109.00 . . . no

loop_
_geom_bond_atom_site_label_1
_geom_bond_atom_site_label_2
_geom_bond_distance
_geom_bond_site_symmetry_1
_geom_bond_site_symmetry_2
_geom_bond_publ_flag
Si1 Si2 2.4184(6) . . yes
Si1 Si3 2.4085(5) . . yes
Si1 N1 1.6816(10) . . yes
Si2 Si4 2.3999(5) . . yes
Si2 N4 1.6824(10) . . yes
Si3 C12 1.8874(13) . . yes
Si3 C13 1.9286(15) . . yes
Si3 C17 1.9288(13) . . yes
Si4 C32 1.8918(13) . . yes
Si4 C33 1.9242(13) . . yes
Si4 C37 1.9200(15) . . yes
Si1 H1 1.433(16) . . no
Si2 H2 1.416(16) . . no
N1 C1 1.2774(15) . . yes
N2 C1 1.4064(17) . . yes
N2 C4 1.4875(18) . . yes
N2 C2 1.3896(16) . . yes
N3 C3 1.3873(17) . . yes
N3 C1 1.4030(16) . . yes
N3 C8 1.4893(18) . . yes
N4 C21 1.2780(15) . . yes
N5 C21 1.3984(16) . . yes
N5 C24 1.485(2) . . yes
N5 C22 1.3911(18) . . yes
N6 C28 1.4855(18) . . yes
N6 C23 1.3907(17) . . yes
N6 C21 1.4013(18) . . yes
C2 C3 1.328(2) . . no
C4 C7 1.5240(18) . . no
C4 C5 1.533(2) . . no
C4 C6 1.5281(19) . . no
C8 C11 1.5248(19) . . no
C8 C9 1.5259(19) . . no
C8 C10 1.5251(18) . . no
C13 C14 1.540(2) . . no
C13 C15 1.535(2) . . no
C13 C16 1.5342(19) . . no
C17 C18 1.536(2) . . no
C17 C20 1.539(2) . . no
C17 C19 1.5311(18) . . no
C22 C23 1.327(2) . . no
C24 C26 1.5259(18) . . no
C24 C25 1.526(2) . . no
C24 C27 1.523(2) . . no
C28 C30 1.5263(19) . . no
C28 C29 1.531(2) . . no
C28 C31 1.5241(18) . . no
C33 C35 1.535(2) . . no
C33 C36 1.5361(18) . . no
C33 C34 1.540(2) . . no
C37 C40 1.535(2) . . no
C37 C38 1.535(2) . . no
C37 C39 1.543(2) . . no
C2 H4 0.9500 . . no
C3 H3 0.9500 . . no
C5 H5A 0.9800 . . no
C5 H5B 0.9800 . . no
C5 H5C 0.9800 . . no
C6 H6A 0.9800 . . no
C6 H6B 0.9800 . . no
C6 H6C 0.9800 . . no
C7 H7A 0.9800 . . no
C7 H7B 0.9800 . . no
C7 H7C 0.9800 . . no
C9 H9A 0.9800 . . no
C9 H9B 0.9800 . . no
C9 H9C 0.9800 . . no
C10 H10A 0.9800 . . no
C10 H10B 0.9800 . . no
C10 H10C 0.9800 . . no
C11 H11A 0.9800 . . no
C11 H11B 0.9800 . . no
C11 H11C 0.9800 . . no
C12 H12A 0.9800 . . no
C12 H12B 0.9800 . . no
C12 H12C 0.9800 . . no
C14 H14A 0.9800 . . no
C14 H14B 0.9800 . . no
C14 H14C 0.9800 . . no
C15 H15A 0.9800 . . no
C15 H15B 0.9800 . . no
C15 H15C 0.9800 . . no
C16 H16A 0.9800 . . no
C16 H16B 0.9800 . . no
C16 H16C 0.9800 . . no
C18 H18A 0.9800 . . no
C18 H18B 0.9800 . . no
C18 H18C 0.9800 . . no
C19 H19A 0.9800 . . no
C19 H19B 0.9800 . . no
C19 H19C 0.9800 . . no
C20 H20A 0.9800 . . no
C20 H20B 0.9800 . . no
C20 H20C 0.9800 . . no
C22 H22 0.9500 . . no
C23 H23 0.9500 . . no
C25 H25A 0.9800 . . no
C25 H25B 0.9800 . . no
C25 H25C 0.9800 . . no
C26 H26A 0.9800 . . no
C26 H26B 0.9800 . . no
C26 H26C 0.9800 . . no
C27 H27A 0.9800 . . no
C27 H27B 0.9800 . . no
C27 H27C 0.9800 . . no
C29 H29A 0.9800 . . no
C29 H29B 0.9800 . . no
C29 H29C 0.9800 . . no
C30 H30A 0.9800 . . no
C30 H30B 0.9800 . . no
C30 H30C 0.9800 . . no
C31 H31A 0.9800 . . no
C31 H31B 0.9800 . . no
C31 H31C 0.9800 . . no
C32 H32A 0.9800 . . no
C32 H32B 0.9800 . . no
C32 H32C 0.9800 . . no
C34 H34A 0.9800 . . no
C34 H34B 0.9800 . . no
C34 H34C 0.9800 . . no
C35 H35A 0.9800 . . no
C35 H35B 0.9800 . . no
C35 H35C 0.9800 . . no
C36 H36A 0.9800 . . no
C36 H36B 0.9800 . . no
C36 H36C 0.9800 . . no
C38 H38A 0.9800 . . no
C38 H38B 0.9800 . . no
C38 H38C 0.9800 . . no
C39 H39A 0.9800 . . no
C39 H39B 0.9800 . . no
C39 H39C 0.9800 . . no
C40 H40A 0.9800 . . no
C40 H40B 0.9800 . . no
C40 H40C 0.9800 . . no

loop_
_geom_hbond_atom_site_label_D
_geom_hbond_atom_site_label_H
_geom_hbond_atom_site_label_A
_geom_hbond_distance_DH
_geom_hbond_distance_HA
_geom_hbond_distance_DA
_geom_hbond_angle_DHA
_geom_hbond_site_symmetry_A
_geom_hbond_publ_flag
C6 H6B N1 0.9800 2.6000 3.2566(18) 125.00 . yes
C10 H10B N1 0.9800 2.5100 3.1637(18) 124.00 . yes
C11 H11C N1 0.9800 2.5400 3.1777(19) 123.00 . yes
C26 H26B N4 0.9800 2.4300 3.0953(19) 125.00 . yes
C30 H30B N4 0.9800 2.5800 3.2303(18) 124.00 . yes

loop_
_geom_torsion_atom_site_label_1
_geom_torsion_atom_site_label_2
_geom_torsion_atom_site_label_3
_geom_torsion_atom_site_label_4
_geom_torsion
_geom_torsion_site_symmetry_1
_geom_torsion_site_symmetry_2
_geom_torsion_site_symmetry_3
_geom_torsion_site_symmetry_4
_geom_torsion_publ_flag
Si3 Si1 Si2 Si4 -101.52(2) . . . . no
Si3 Si1 Si2 N4 133.54(5) . . . . no
N1 Si1 Si2 Si4 132.12(5) . . . . no
N1 Si1 Si2 N4 7.18(7) . . . . no
Si2 Si1 Si3 C12 -148.57(5) . . . . no
Si2 Si1 Si3 C13 -32.14(5) . . . . no
Si2 Si1 Si3 C17 97.49(5) . . . . no
N1 Si1 Si3 C12 -19.79(7) . . . . no
N1 Si1 Si3 C13 96.64(6) . . . . no
N1 Si1 Si3 C17 -133.73(6) . . . . no
Si2 Si1 N1 C1 -107.1(2) . . . . no
Si3 Si1 N1 C1 119.4(2) . . . . no
Si1 Si2 Si4 C32 -146.31(5) . . . . no
Si1 Si2 Si4 C33 99.69(5) . . . . no
Si1 Si2 Si4 C37 -29.94(5) . . . . no
N4 Si2 Si4 C32 -18.57(7) . . . . no
N4 Si2 Si4 C33 -132.56(6) . . . . no
N4 Si2 Si4 C37 97.80(6) . . . . no
Si1 Si2 N4 C21 -100.9(2) . . . . no
Si4 Si2 N4 C21 126.4(2) . . . . no
Si1 Si3 C13 C14 -166.33(9) . . . . no
Si1 Si3 C13 C15 -48.83(10) . . . . no
Si1 Si3 C13 C16 70.23(10) . . . . no
C12 Si3 C13 C14 -50.42(11) . . . . no
C12 Si3 C13 C15 67.08(10) . . . . no
C12 Si3 C13 C16 -173.86(9) . . . . no
C17 Si3 C13 C14 66.57(12) . . . . no
C17 Si3 C13 C15 -175.92(9) . . . . no
C17 Si3 C13 C16 -56.87(11) . . . . no
Si1 Si3 C17 C18 59.05(9) . . . . no
Si1 Si3 C17 C19 -60.33(11) . . . . no
Si1 Si3 C17 C20 177.65(8) . . . . no
C12 Si3 C17 C18 -54.14(11) . . . . no
C12 Si3 C17 C19 -173.51(10) . . . . no
C12 Si3 C17 C20 64.47(11) . . . . no
C13 Si3 C17 C18 -170.98(9) . . . . no
C13 Si3 C17 C19 69.65(11) . . . . no
C13 Si3 C17 C20 -52.37(11) . . . . no
Si2 Si4 C33 C34 64.43(9) . . . . no
Si2 Si4 C33 C35 -176.51(8) . . . . no
Si2 Si4 C33 C36 -54.41(11) . . . . no
C32 Si4 C33 C34 -49.53(11) . . . . no
C32 Si4 C33 C35 69.54(11) . . . . no
C32 Si4 C33 C36 -168.36(11) . . . . no
C37 Si4 C33 C34 -166.13(9) . . . . no
C37 Si4 C33 C35 -47.07(11) . . . . no
C37 Si4 C33 C36 75.03(12) . . . . no
Si2 Si4 C37 C38 -42.52(10) . . . . no
Si2 Si4 C37 C39 -160.41(9) . . . . no
Si2 Si4 C37 C40 76.56(10) . . . . no
C32 Si4 C37 C38 73.83(10) . . . . no
C32 Si4 C37 C39 -44.06(11) . . . . no
C32 Si4 C37 C40 -167.09(10) . . . . no
C33 Si4 C37 C38 -169.53(9) . . . . no
C33 Si4 C37 C39 72.58(11) . . . . no
C33 Si4 C37 C40 -50.46(11) . . . . no
Si1 N1 C1 N2 -13.0(3) . . . . no
Si1 N1 C1 N3 166.50(17) . . . . no
C2 N2 C1 N1 177.52(12) . . . . no
C2 N2 C1 N3 -2.09(12) . . . . no
C4 N2 C1 N1 -3.2(2) . . . . no
C4 N2 C1 N3 177.23(11) . . . . no
C1 N2 C2 C3 1.54(14) . . . . no
C4 N2 C2 C3 -177.80(11) . . . . no
C1 N2 C4 C5 -175.10(11) . . . . no
C1 N2 C4 C6 -56.67(15) . . . . no
C1 N2 C4 C7 66.24(15) . . . . no
C2 N2 C4 C5 4.13(16) . . . . no
C2 N2 C4 C6 122.56(13) . . . . no
C2 N2 C4 C7 -114.53(13) . . . . no
C3 N3 C1 N1 -177.71(11) . . . . no
C3 N3 C1 N2 1.93(12) . . . . no
C8 N3 C1 N1 5.77(18) . . . . no
C8 N3 C1 N2 -174.59(10) . . . . no
C1 N3 C3 C2 -1.08(14) . . . . no
C8 N3 C3 C2 175.49(11) . . . . no
C1 N3 C8 C9 178.45(11) . . . . no
C1 N3 C8 C10 -62.21(15) . . . . no
C1 N3 C8 C11 59.48(15) . . . . no
C3 N3 C8 C9 2.43(16) . . . . no
C3 N3 C8 C10 121.77(13) . . . . no
C3 N3 C8 C11 -116.55(13) . . . . no
Si2 N4 C21 N5 161.51(16) . . . . no
Si2 N4 C21 N6 -18.8(3) . . . . no
C22 N5 C21 N4 179.82(11) . . . . no
C22 N5 C21 N6 0.04(13) . . . . no
C24 N5 C21 N4 6.94(18) . . . . no
C24 N5 C21 N6 -172.84(11) . . . . no
C21 N5 C22 C23 0.37(14) . . . . no
C24 N5 C22 C23 173.38(11) . . . . no
C21 N5 C24 C25 -175.99(11) . . . . no
C21 N5 C24 C26 -57.38(16) . . . . no
C21 N5 C24 C27 64.69(15) . . . . no
C22 N5 C24 C25 12.13(17) . . . . no
C22 N5 C24 C26 130.75(13) . . . . no
C22 N5 C24 C27 -107.18(14) . . . . no
C23 N6 C21 N4 179.81(12) . . . . no
C23 N6 C21 N5 -0.43(12) . . . . no
C28 N6 C21 N4 -1.5(2) . . . . no
C28 N6 C21 N5 178.26(11) . . . . no
C21 N6 C23 C22 0.68(14) . . . . no
C28 N6 C23 C22 -178.03(11) . . . . no
C21 N6 C28 C29 -175.65(11) . . . . no
C21 N6 C28 C30 -58.19(15) . . . . no
C21 N6 C28 C31 65.35(16) . . . . no
C23 N6 C28 C29 2.84(17) . . . . no
C23 N6 C28 C30 120.31(13) . . . . no
C23 N6 C28 C31 -116.16(13) . . . . no
N2 C2 C3 N3 -0.29(15) . . . . no
N5 C22 C23 N6 -0.63(15) . . . . no
